data_1534467
loop_
_publ_author_name
'LeBret, G.C.'
'McCoy, H.C.'
'Kittelstved, K.R.'
'Twamley, B.'
'Cleary, D.A.'

_publ_section_title
;
 Single crystal and far IR analysis of some lanthanide thiophosphates
;
_journal_name_full 'Inorganica Chimica Acta'
_journal_page_first 141
_journal_page_last 146
_journal_volume 343
_journal_year 2003
_chemical_formula_sum 'Gd P S4'
_chemical_name_systematic 'Gd (P S4)'
_space_group_IT_number 142
_symmetry_space_group_name_Hall '-I 4bd 2c'
_symmetry_space_group_name_H-M 'I 41/a c d :2'
_cell_angle_alpha 90
_cell_angle_beta 90
_cell_angle_gamma 90
_cell_formula_units_Z 16
_cell_length_a 10.709
_cell_length_b 10.709
_cell_length_c 19.102
_cell_volume 2190.669
_citation_journal_id_ASTM ICHAA3
_cod_data_source_file LeBret_ICHAA3_2003_1060.cif
_cod_data_source_block Gd1P1S4
_cod_original_cell_volume 2190.668
_cod_original_formula_sum 'Gd1 P1 S4'
_cod_database_code 1534467

loop_
_symmetry_equiv_pos_as_xyz
x,y,z
-y+1/4,x+3/4,z+1/4
-x+1/2,-y,z+1/2
y+1/4,-x+1/4,z+3/4
x,-y,-z+1/2
y+1/4,x+3/4,-z+3/4
-x+1/2,y,-z
-y+1/4,-x+1/4,-z+1/4
-x,-y,-z
y-1/4,-x-3/4,-z-1/4
x-1/2,y,-z-1/2
-y-1/4,x-1/4,-z-3/4
-x,y,z-1/2
-y-1/4,-x-3/4,z-3/4
x-1/2,-y,z
y-1/4,x-1/4,z-1/4
x+1/2,y+1/2,z+1/2
-y+3/4,x+5/4,z+3/4
-x+1,-y+1/2,z+1
y+3/4,-x+3/4,z+5/4
x+1/2,-y+1/2,-z+1
y+3/4,x+5/4,-z+5/4
-x+1,y+1/2,-z+1/2
-y+3/4,-x+3/4,-z+3/4
-x+1/2,-y+1/2,-z+1/2
y+1/4,-x-1/4,-z+1/4
x,y+1/2,-z
-y+1/4,x+1/4,-z-1/4
-x+1/2,y+1/2,z
-y+1/4,-x-1/4,z-1/4
x,-y+1/2,z+1/2
y+1/4,x+1/4,z+1/4

loop_
_atom_site_label
_atom_site_type_symbol
_atom_site_fract_x
_atom_site_fract_y
_atom_site_fract_z
_atom_site_occupancy
_atom_site_U_iso_or_equiv
S2 S-2 0.13833 0.16063 0.24699 1 0.0
Gd1 Gd+3 0 0.25 0.125 1 0.0
S1 S-2 -0.0683 -0.00348 0.16183 1 0.0
Gd2 Gd+3 0 -0.25 0.125 1 0.0
P1 P+5 0.03778 0 0.25 1 0.0
